data_4029952
loop_
_publ_author_name
'Boice, Genevi\`eve'
'Patrick, Brian O.'
'McDonald, Robert'
'Bohne, Cornelia'
'Hicks, Robin'

_publ_section_title
;
 Synthesis and photophysics of thioindigo diimines and related compounds.
;
_journal_issue 19
_journal_name_full 'The Journal of organic chemistry'
_journal_page_first 9196
_journal_page_last 9205
_journal_paper_doi 10.1021/jo501630f
_journal_volume 79
_journal_year 2014
_chemical_formula_moiety 'C24 H28 N2 S2'
_chemical_formula_sum 'C24 H28 N2 S2'
_chemical_formula_weight 408.60
_chemical_name_systematic
; 
 ? 
;
_space_group_IT_number 60
_symmetry_cell_setting orthorhombic
_symmetry_space_group_name_Hall '-P 2n 2ab'
_symmetry_space_group_name_H-M 'P b c n'
_atom_sites_solution_hydrogens geom
_atom_sites_solution_primary direct
_atom_sites_solution_secondary difmap
_audit_creation_method SHELXL-97
_cell_angle_alpha 90.00
_cell_angle_beta 90.00
_cell_angle_gamma 90.00
_cell_formula_units_Z 4
_cell_length_a 11.6513(2)
_cell_length_b 12.2564(2)
_cell_length_c 15.2898(3)
_cell_measurement_reflns_used 9996
_cell_measurement_temperature 173(2)
_cell_measurement_theta_max 69.32
_cell_measurement_theta_min 5.99
_cell_volume 2183.43(7)
_computing_cell_refinement 'Bruker SAINT'
_computing_data_collection 'Bruker APEX2'
_computing_data_reduction 'Bruker SAINT'
_computing_molecular_graphics 'Bruker SHELXTL'
_computing_publication_material 'Bruker SHELXTL'
_computing_structure_refinement 'SHELXL-97 (Sheldrick, 2008)'
_computing_structure_solution 'SHELXD (Schneider & Sheldrick, 2002)'
_diffrn_ambient_temperature 173(2)
_diffrn_measured_fraction_theta_full 0.997
_diffrn_measured_fraction_theta_max 0.997
_diffrn_measurement_device_type 'Bruker APEX-II CCD'
_diffrn_measurement_method '\f and \w scans'
_diffrn_radiation_monochromator graphite
_diffrn_radiation_source 'fine-focus sealed tube'
_diffrn_radiation_type CuK\a
_diffrn_radiation_wavelength 1.54178
_diffrn_reflns_av_R_equivalents 0.0145
_diffrn_reflns_av_sigmaI/netI 0.0089
_diffrn_reflns_limit_h_max 14
_diffrn_reflns_limit_h_min -14
_diffrn_reflns_limit_k_max 14
_diffrn_reflns_limit_k_min -14
_diffrn_reflns_limit_l_max 18
_diffrn_reflns_limit_l_min -18
_diffrn_reflns_number 13691
_diffrn_reflns_theta_full 69.49
_diffrn_reflns_theta_max 69.49
_diffrn_reflns_theta_min 5.99
_exptl_absorpt_coefficient_mu 2.283
_exptl_absorpt_correction_T_max 0.5485
_exptl_absorpt_correction_T_min 0.4166
_exptl_absorpt_correction_type numerical
_exptl_absorpt_process_details 'SADABS (Sheldrick, 2008)'
_exptl_crystal_colour colourless
_exptl_crystal_density_diffrn 1.243
_exptl_crystal_density_method 'not measured'
_exptl_crystal_description fragment
_exptl_crystal_F_000 872
_exptl_crystal_size_max 0.47
_exptl_crystal_size_mid 0.33
_exptl_crystal_size_min 0.30
_refine_diff_density_max 0.891
_refine_diff_density_min -0.652
_refine_diff_density_rms 0.237
_refine_ls_extinction_coef 0.0188(13)
_refine_ls_extinction_expression Fc^*^=kFc[1+0.001xFc^2^\l^3^/sin(2\q)]^-1/4^
_refine_ls_extinction_method SHELXL
_refine_ls_goodness_of_fit_ref 1.245
_refine_ls_hydrogen_treatment constr
_refine_ls_matrix_type full
_refine_ls_number_parameters 128
_refine_ls_number_reflns 2048
_refine_ls_number_restraints 0
_refine_ls_restrained_S_all 1.245
_refine_ls_R_factor_all 0.0573
_refine_ls_R_factor_gt 0.0489
_refine_ls_shift/su_max 0.001
_refine_ls_shift/su_mean 0.000
_refine_ls_structure_factor_coef Fsqd
_refine_ls_weighting_details 'calc w=1/[\s^2^(Fo^2^)+(0.0863P)^2^+0.6522P] where P=(Fo^2^+2Fc^2^)/3'
_refine_ls_weighting_scheme calc
_refine_ls_wR_factor_gt 0.1258
_refine_ls_wR_factor_ref 0.1408
_reflns_number_gt 2042
_reflns_number_total 2048
_reflns_threshold_expression I>2\s(I)
_cod_data_source_file jo501630f_si_002.cif
_cod_data_source_block vic1253
_cod_depositor_comments
;
The following automatic conversions were performed:

'_symmetry_cell_setting' value 'Orthorhombic' changed to
'orthorhombic' according to
/home/saulius/struct/COD-crude-data--automatic-downloads/rss-feeds/ACS/lib/dictionaries/cif_core.dic
dictionary named 'cif_core.dic' version 2.4.2 from 2011-04-26.

Automatic conversion script
Id: cif_fix_values 2281 2013-09-26 08:29:07Z andrius 

 Adding full bibliography for 4029948--4029954.cif.
;
_cod_database_code 4029952

loop_
_symmetry_equiv_pos_as_xyz
'x, y, z'
'-x+1/2, -y+1/2, z+1/2'
'-x, y, -z+1/2'
'x+1/2, -y+1/2, -z'
'-x, -y, -z'
'x-1/2, y-1/2, -z-1/2'
'x, -y, z-1/2'
'-x-1/2, y-1/2, z'

loop_
_atom_site_label
_atom_site_type_symbol
_atom_site_fract_x
_atom_site_fract_y
_atom_site_fract_z
_atom_site_U_iso_or_equiv
_atom_site_adp_type
_atom_site_occupancy
_atom_site_symmetry_multiplicity
_atom_site_calc_flag
_atom_site_refinement_flags
S1 S 0.41859(3) 0.77151(3) 0.16427(3) 0.0291(3) Uani 1 1 d .
N1 N 0.36673(11) 0.46996(10) 0.25207(9) 0.0254(4) Uani 1 1 d .
H1N H 0.3577 0.4165 0.2153 0.030 Uiso 1 1 d R
C1 C 0.44656(14) 0.65325(12) 0.22507(10) 0.0252(4) Uani 1 1 d .
C2 C 0.36143(13) 0.57672(12) 0.21688(10) 0.0246(4) Uani 1 1 d .
C3 C 0.26953(15) 0.61431(14) 0.16059(10) 0.0259(4) Uani 1 1 d .
C4 C 0.16781(15) 0.56057(14) 0.13637(12) 0.0317(4) Uani 1 1 d .
H4 H 0.1529 0.4887 0.1567 0.038 Uiso 1 1 calc R
C5 C 0.09003(16) 0.61254(17) 0.08309(13) 0.0373(5) Uani 1 1 d .
H5 H 0.0214 0.5759 0.0670 0.045 Uiso 1 1 calc R
C6 C 0.10987(17) 0.71839(15) 0.05198(13) 0.0364(5) Uani 1 1 d .
H6 H 0.0546 0.7528 0.0155 0.044 Uiso 1 1 calc R
C7 C 0.20948(16) 0.77281(14) 0.07416(12) 0.0328(4) Uani 1 1 d .
H7 H 0.2238 0.8446 0.0533 0.039 Uiso 1 1 calc R
C8 C 0.28858(15) 0.71984(13) 0.12787(11) 0.0268(4) Uani 1 1 d .
C9 C 0.32004(16) 0.44651(14) 0.34146(10) 0.0290(4) Uani 1 1 d .
C10 C 0.19774(18) 0.48809(18) 0.35208(14) 0.0425(5) Uani 1 1 d .
H10A H 0.1707 0.4723 0.4114 0.051 Uiso 1 1 calc R
H10B H 0.1477 0.4517 0.3096 0.051 Uiso 1 1 calc R
H10C H 0.1960 0.5671 0.3421 0.051 Uiso 1 1 calc R
C11 C 0.32274(19) 0.32242(15) 0.35008(13) 0.0390(5) Uani 1 1 d .
H11A H 0.3000 0.3016 0.4095 0.047 Uiso 1 1 calc R
H11B H 0.4006 0.2959 0.3384 0.047 Uiso 1 1 calc R
H11C H 0.2694 0.2900 0.3079 0.047 Uiso 1 1 calc R
C12 C 0.3969(2) 0.49760(18) 0.41110(12) 0.0435(5) Uani 1 1 d .
H12A H 0.3693 0.4767 0.4693 0.052 Uiso 1 1 calc R
H12B H 0.3950 0.5772 0.4054 0.052 Uiso 1 1 calc R
H12C H 0.4758 0.4717 0.4033 0.052 Uiso 1 1 calc R

loop_
_atom_site_aniso_label
_atom_site_aniso_U_11
_atom_site_aniso_U_22
_atom_site_aniso_U_33
_atom_site_aniso_U_23
_atom_site_aniso_U_13
_atom_site_aniso_U_12
S1 0.0271(3) 0.0221(3) 0.0381(4) 0.00479(14) -0.00175(15) -0.00063(13)
N1 0.0312(8) 0.0195(7) 0.0254(7) -0.0008(5) 0.0018(5) -0.0017(5)
C1 0.0252(8) 0.0203(7) 0.0300(8) -0.0005(6) 0.0011(7) 0.0016(6)
C2 0.0252(8) 0.0235(8) 0.0251(7) -0.0012(6) 0.0024(6) 0.0003(6)
C3 0.0266(9) 0.0263(8) 0.0248(8) -0.0022(6) 0.0019(6) 0.0007(6)
C4 0.0312(9) 0.0315(9) 0.0322(9) -0.0015(7) 0.0001(7) -0.0052(7)
C5 0.0289(9) 0.0466(11) 0.0364(10) -0.0053(8) -0.0038(7) -0.0033(7)
C6 0.0324(9) 0.0448(11) 0.0322(10) -0.0005(7) -0.0053(8) 0.0065(8)
C7 0.0345(9) 0.0329(9) 0.0309(9) 0.0023(6) -0.0015(7) 0.0052(7)
C8 0.0260(8) 0.0278(8) 0.0265(8) -0.0018(6) 0.0016(7) 0.0014(6)
C9 0.0314(9) 0.0289(9) 0.0266(8) 0.0029(6) 0.0016(6) -0.0031(7)
C10 0.0370(10) 0.0465(11) 0.0441(10) 0.0106(9) 0.0124(8) 0.0042(9)
C11 0.0487(11) 0.0305(10) 0.0378(10) 0.0100(7) -0.0004(8) -0.0022(8)
C12 0.0515(12) 0.0510(12) 0.0279(9) -0.0034(9) -0.0009(8) -0.0121(9)

loop_
_atom_type_symbol
_atom_type_description
_atom_type_scat_dispersion_real
_atom_type_scat_dispersion_imag
_atom_type_scat_source
C C 0.0181 0.0091 'International Tables Vol C Tables 4.2.6.8 and 6.1.1.4'
H H 0.0000 0.0000 'International Tables Vol C Tables 4.2.6.8 and 6.1.1.4'
N N 0.0311 0.0180 'International Tables Vol C Tables 4.2.6.8 and 6.1.1.4'
S S 0.3331 0.5567 'International Tables Vol C Tables 4.2.6.8 and 6.1.1.4'

loop_
_geom_angle_atom_site_label_1
_geom_angle_atom_site_label_2
_geom_angle_atom_site_label_3
_geom_angle
_geom_angle_site_symmetry_1
_geom_angle_site_symmetry_3
C8 S1 C1 91.76(8) . .
C2 N1 C9 120.52(13) . .
C2 C1 C1 131.66(11) . 3_655
C2 C1 S1 112.52(12) . .
C1 C1 S1 115.82(8) 3_655 .
C1 C2 N1 124.47(14) . .
C1 C2 C3 111.80(14) . .
N1 C2 C3 123.48(14) . .
C8 C3 C4 118.10(16) . .
C8 C3 C2 112.81(15) . .
C4 C3 C2 129.09(16) . .
C5 C4 C3 119.65(17) . .
C4 C5 C6 121.42(17) . .
C7 C6 C5 120.17(17) . .
C6 C7 C8 118.37(16) . .
C7 C8 C3 122.28(16) . .
C7 C8 S1 126.61(13) . .
C3 C8 S1 111.11(13) . .
N1 C9 C10 111.90(14) . .
N1 C9 C12 110.16(14) . .
C10 C9 C12 109.73(17) . .
N1 C9 C11 105.20(14) . .
C10 C9 C11 110.10(17) . .
C12 C9 C11 109.66(16) . .

loop_
_geom_bond_atom_site_label_1
_geom_bond_atom_site_label_2
_geom_bond_distance
_geom_bond_site_symmetry_2
S1 C8 1.7336(17) .
S1 C1 1.7525(15) .
N1 C2 1.416(2) .
N1 C9 1.499(2) .
C1 C2 1.371(2) .
C1 C1 1.460(3) 3_655
C2 C3 1.449(2) .
C3 C8 1.404(2) .
C3 C4 1.406(2) .
C4 C5 1.375(3) .
C5 C6 1.401(3) .
C6 C7 1.381(3) .
C7 C8 1.395(3) .
C9 C10 1.522(3) .
C9 C12 1.526(3) .
C9 C11 1.527(2) .

loop_
_geom_torsion_atom_site_label_1
_geom_torsion_atom_site_label_2
_geom_torsion_atom_site_label_3
_geom_torsion_atom_site_label_4
_geom_torsion
_geom_torsion_site_symmetry_1
_geom_torsion_site_symmetry_3
_geom_torsion_site_symmetry_4
C8 S1 C1 C2 1.01(13) . . .
C8 S1 C1 C1 -178.66(16) . . 3_655
C1 C1 C2 N1 -6.6(3) 3_655 . .
S1 C1 C2 N1 173.79(12) . . .
C1 C1 C2 C3 179.0(2) 3_655 . .
S1 C1 C2 C3 -0.64(18) . . .
C9 N1 C2 C1 91.87(19) . . .
C9 N1 C2 C3 -94.33(19) . . .
C1 C2 C3 C8 -0.2(2) . . .
N1 C2 C3 C8 -174.69(14) . . .
C1 C2 C3 C4 -179.71(16) . . .
N1 C2 C3 C4 5.8(3) . . .
C8 C3 C4 C5 -0.9(3) . . .
C2 C3 C4 C5 178.60(16) . . .
C3 C4 C5 C6 0.1(3) . . .
C4 C5 C6 C7 0.4(3) . . .
C5 C6 C7 C8 -0.1(3) . . .
C6 C7 C8 C3 -0.7(3) . . .
C6 C7 C8 S1 -179.91(14) . . .
C4 C3 C8 C7 1.2(2) . . .
C2 C3 C8 C7 -178.34(16) . . .
C4 C3 C8 S1 -179.48(13) . . .
C2 C3 C8 S1 0.94(18) . . .
C1 S1 C8 C7 178.15(17) . . .
C1 S1 C8 C3 -1.09(13) . . .
C2 N1 C9 C10 51.4(2) . . .
C2 N1 C9 C12 -71.0(2) . . .
C2 N1 C9 C11 170.91(14) . . .
S1 C1 C1 S1 46.5(2) . 3_655 3_655
